data_7009083
loop_
_publ_author_name
'Hesschenbrouck, Jo\"elle'
'Solari, Euro'
'Floriani, Carlo'
'Re, Nazzareno'
'Rizzoli, Corrado'
'Chiesi-Villa, Angiola'

_publ_section_title
;
 Chromium-(II) and -(III) over a planar oxo surface modelled by
 calix[4]arene anions: redox chemistry and formation of Cr--C
 functionalities
;
_journal_issue 2
_journal_name_full 'Journal of the Chemical Society, Dalton Transactions'
_journal_page_first 191
_journal_paper_doi 10.1039/a908499a
_journal_year 2000
_chemical_formula_sum 'C69 H85 Cr O4'
_chemical_formula_weight 1030.42
_space_group_IT_number 2
_symmetry_cell_setting triclinic
_symmetry_space_group_name_Hall '-P 1'
_symmetry_space_group_name_H-M 'P -1'
_atom_sites_solution_hydrogens geom
_atom_sites_solution_primary direct
_atom_sites_solution_secondary difmap
_cell_angle_alpha 81.43(2)
_cell_angle_beta 81.68(2)
_cell_angle_gamma 69.06(2)
_cell_formula_units_Z 2.00
_cell_length_a 13.542(2)
_cell_length_b 15.295(2)
_cell_length_c 15.682(2)
_cell_measurement_reflns_used 143
_cell_measurement_temperature 85
_cell_volume 2985.0(8)
_computing_cell_refinement KM4RED
_computing_data_collection KM4RED
_computing_data_reduction KM4RED
_computing_structure_refinement 'SHELXS-93 (Sheldrick, 1993)'
_computing_structure_solution 'SHELXS-76 (Sheldrick, 1976)'
_diffrn_ambient_temperature 143
_diffrn_measurement_device KUMACCD
_diffrn_radiation_monochromator graphite
_diffrn_radiation_source fine-focussealedtube
_diffrn_radiation_type MoK\a
_diffrn_radiation_wavelength 0.71069
_diffrn_reflns_av_R_equivalents 0.0256
_diffrn_reflns_av_sigmaI/netI 0.0254
_diffrn_reflns_limit_h_max 17
_diffrn_reflns_limit_h_min -18
_diffrn_reflns_limit_k_max 18
_diffrn_reflns_limit_k_min -16
_diffrn_reflns_limit_l_max 21
_diffrn_reflns_limit_l_min -20
_diffrn_reflns_number 22564
_diffrn_reflns_theta_max 29.20
_diffrn_reflns_theta_min 2.83
_exptl_absorpt_coefficient_mu 0.2303
_exptl_absorpt_correction_T_max 1.000
_exptl_absorpt_correction_T_min 0.977
_exptl_absorpt_correction_type none
_exptl_crystal_colour red
_exptl_crystal_density_diffrn 1.1464
_exptl_crystal_density_meas ?
_exptl_crystal_density_method not_measured
_exptl_crystal_description irregular_prism
_exptl_crystal_F_000 1110.0
_exptl_crystal_size_max 0.25
_exptl_crystal_size_mid 0.21
_exptl_crystal_size_min 0.15
_refine_diff_density_max 0.89
_refine_diff_density_min -0.50
_refine_diff_density_rms 0.00
_refine_ls_extinction_method none
_refine_ls_goodness_of_fit_all 1.051
_refine_ls_goodness_of_fit_obs 0.974
_refine_ls_hydrogen_treatment not_refined
_refine_ls_matrix_type full
_refine_ls_number_parameters 634
_refine_ls_number_reflns 9595
_refine_ls_number_restraints 169
_refine_ls_restrained_S_all 1.046
_refine_ls_restrained_S_obs 0.968
_refine_ls_R_factor_all 0.0876
_refine_ls_R_factor_obs 0.0673
_refine_ls_shift/esd_max -0.001
_refine_ls_shift/esd_mean 0.000
_refine_ls_structure_factor_coef Fsqd
_refine_ls_weighting_details 'w=1/[\s^2^(Fo^2^)+( 0.0838)^2^+   6.38P] where P=(Fo^2^+2Fc^2^)/3'
_refine_ls_weighting_scheme calc
_refine_ls_wR_factor_all 0.1994
_refine_ls_wR_factor_obs 0.1660
_reflns_number_observed 9595
_reflns_number_total 11844
_reflns_observed_criterion >2sigma(I)
_cod_data_source_file a908499a.txt
_cod_data_source_block COMPLEX_4
_cod_depositor_comments
;
The following automatic conversions were performed:

'_exptl_crystal_density_meas' value 'not_measured' was changed to '?'
- the value is perceived as not measured.

Automatic conversion script
Id: cif_fix_values 3008 2015-01-20 13:52:24Z robertas 

The following automatic conversions were performed:

'_refine_ls_weighting_scheme' value 'calc w=1/[\s^2^(Fo^2^)+(
0.0838)^2^+ 6.38P] where P=(Fo^2^+2Fc^2^)/3' was changed to 'calc'.
New tag '_refine_ls_weighting_details' was created. The value of the
new tag was set to 'w=1/[\s^2^(Fo^2^)+( 0.0838)^2^+ 6.38P] where
P=(Fo^2^+2Fc^2^)/3'.

Automatic conversion script
Id: cif_fix_values 3143 2015-03-26 13:38:13Z robertas 
;
_cod_original_sg_symbol_H-M P-1
_cod_original_formula_sum C69H85CrO4
_cod_database_code 7009083

loop_
_symmetry_equiv_pos_as_xyz
'x, y, z'
'-x, -y, -z'

loop_
_atom_site_aniso_label
_atom_site_aniso_U_11
_atom_site_aniso_U_22
_atom_site_aniso_U_33
_atom_site_aniso_U_23
_atom_site_aniso_U_13
_atom_site_aniso_U_12
CR1 0.0180(2) 0.0155(2) 0.0173(2) -0.0015(2) -0.0017(1) -0.0039(2)
O1 0.0189(9) 0.0236(10) 0.0246(10) -0.0040(8) -0.0027(7) -0.0065(7)
O2 0.0179(8) 0.0196(9) 0.0159(9) -0.0026(7) 0.0004(6) -0.0040(7)
O3 0.0263(9) 0.0211(10) 0.0237(10) -0.0027(8) -0.0013(7) -0.0102(8)
O4 0.0209(9) 0.0167(9) 0.0152(9) -0.0003(7) -0.0020(6) -0.0038(7)
C1 0.0206(12) 0.0190(13) 0.0251(14) -0.0025(10) -0.0047(9) -0.0096(10)
C2 0.0234(13) 0.0221(14) 0.0238(14) -0.0006(11) -0.0027(10) -0.0123(10)
C3 0.0192(12) 0.0329(16) 0.0316(15) -0.0004(12) -0.0007(10) -0.0118(11)
C4 0.0232(14) 0.0387(18) 0.0345(16) -0.0002(13) -0.0061(11) -0.0128(12)
C5 0.0266(14) 0.0417(19) 0.0286(15) 0.0007(13) -0.0102(11) -0.0147(12)
C6 0.0244(13) 0.0285(15) 0.0245(14) -0.0040(11) -0.0036(10) -0.0131(11)
C7 0.0255(13) 0.0348(16) 0.0210(14) -0.0046(12) -0.0040(10) -0.0120(12)
C8 0.0213(12) 0.0279(15) 0.0142(12) -0.0050(10) 0.0012(9) -0.0063(10)
C9 0.0216(12) 0.0362(17) 0.0212(13) -0.0013(12) -0.0033(10) -0.0073(11)
C10 0.0269(13) 0.0301(16) 0.0206(13) 0.0024(12) -0.0015(10) -0.0038(11)
C11 0.0279(13) 0.0249(14) 0.0213(13) 0.0011(11) -0.0009(10) -0.0058(11)
C12 0.0190(12) 0.0232(14) 0.0170(12) -0.0011(10) 0.0014(9) -0.0054(10)
C13 0.0178(11) 0.0232(14) 0.0135(12) -0.0013(10) 0.0018(8) -0.0032(10)
C14 0.0210(12) 0.0244(14) 0.0221(13) -0.0001(11) -0.0002(9) -0.0091(10)
C15 0.0185(11) 0.0205(14) 0.0238(13) -0.0001(10) -0.0042(9) -0.0074(10)
C16 0.0294(14) 0.0236(15) 0.0295(15) 0.0042(12) -0.0061(11) -0.0122(11)
C17 0.0370(16) 0.0225(15) 0.0352(17) -0.0007(12) -0.0081(12) -0.0128(12)
C18 0.0325(14) 0.0233(15) 0.0278(15) -0.0045(11) -0.0088(11) -0.0104(12)
C19 0.0193(11) 0.0169(13) 0.0247(13) -0.0015(10) -0.0056(9) -0.0046(10)
C20 0.0194(11) 0.0163(13) 0.0240(13) -0.0006(10) -0.0045(9) -0.0052(10)
C21 0.0264(13) 0.0217(14) 0.0185(13) -0.0032(10) -0.0039(9) -0.0083(10)
C22 0.0227(12) 0.0222(14) 0.0153(12) -0.0002(10) -0.0009(9) -0.0064(10)
C23 0.0283(13) 0.0195(14) 0.0213(13) -0.0047(10) -0.0005(10) -0.0052(11)
C24 0.0247(13) 0.0210(14) 0.0220(14) 0.0009(11) 0.0023(10) -0.0030(11)
C25 0.0205(12) 0.0256(15) 0.0224(13) 0.0010(11) 0.0005(9) -0.0064(10)
C26 0.0240(12) 0.0204(13) 0.0138(12) 0.0005(10) 0.0004(9) -0.0084(10)
C27 0.0193(11) 0.0187(13) 0.0145(12) -0.0012(10) 0.0013(8) -0.0036(10)
C28 0.0224(12) 0.0219(14) 0.0240(14) -0.0020(11) 0.0012(9) -0.0097(10)
C29 0.0249(15) 0.0696(27) 0.0422(19) 0.0039(18) -0.0109(13) -0.0171(16)
C30 0.0368(22) 0.1022(43) 0.1073(42) 0.0415(34) -0.0365(25) -0.0200(24)
C31 0.0229(16) 0.0740(29) 0.0654(26) -0.0228(22) -0.0076(15) -0.0088(16)
C32 0.0342(18) 0.1076(38) 0.0383(20) -0.0196(22) -0.0017(14) -0.0341(21)
C33 0.0398(17) 0.0306(16) 0.0258(15) 0.0028(13) -0.0087(12) -0.0008(13)
C37 0.0711(26) 0.0319(19) 0.0504(23) -0.0005(16) -0.0140(18) -0.0296(18)
C41 0.0276(14) 0.0244(15) 0.0316(16) -0.0026(12) 0.0038(11) 0.0002(11)
C42 0.0263(16) 0.0361(20) 0.0812(30) -0.0161(19) -0.0004(16) 0.0010(14)
C43 0.0349(17) 0.0224(17) 0.0777(28) -0.0092(16) -0.0018(17) 0.0000(14)
C44 0.0666(26) 0.0461(22) 0.0410(22) -0.0044(18) 0.0134(18) 0.0124(20)
C45 0.0284(14) 0.0299(16) 0.0234(14) -0.0062(12) 0.0030(11) 0.0040(12)
C46 0.0289(14) 0.0229(14) 0.0207(13) 0.0062(11) -0.0045(10) -0.0051(11)
C47 0.0246(12) 0.0171(13) 0.0183(12) -0.0018(10) -0.0046(9) -0.0011(10)
C48 0.0229(12) 0.0265(15) 0.0190(13) -0.0015(11) -0.0030(9) -0.0040(11)
C49 0.0236(13) 0.0343(17) 0.0244(14) -0.0057(12) -0.0051(10) 0.0018(12)
C50 0.0368(16) 0.0270(16) 0.0315(16) -0.0069(13) -0.0089(12) 0.0069(13)
C51 0.0454(18) 0.0163(14) 0.0338(17) -0.0035(12) -0.0118(13) -0.0025(13)
C52 0.0326(14) 0.0196(14) 0.0264(15) -0.0025(11) -0.0065(11) -0.0043(11)
C53 0.0254(14) 0.0406(19) 0.0437(19) 0.0091(15) -0.0106(12) -0.0119(13)
C54 0.0441(20) 0.0328(19) 0.0672(27) -0.0044(18) -0.0139(18) 0.0130(16)
C55 0.0433(18) 0.0218(16) 0.0525(21) 0.0037(14) -0.0160(15) -0.0135(13)
C63 0.1117(43) 0.0506(27) 0.0420(25) 0.0024(21) -0.0067(24) -0.0278(28)
C64 0.1415(58) 0.0538(31) 0.0670(35) 0.0043(26) -0.0344(35) -0.0376(36)
C65 0.1088(52) 0.0621(38) 0.1367(63) 0.0173(38) -0.0429(45) -0.0386(37)
C66 0.0985(47) 0.0552(35) 0.1206(57) 0.0119(34) 0.0066(40) -0.0145(33)
C67 0.1136(49) 0.0548(31) 0.0773(38) -0.0086(27) -0.0078(33) -0.0203(33)
C68 0.1040(43) 0.0651(32) 0.0611(32) -0.0078(26) -0.0090(28) -0.0315(31)
C69 0.1514(66) 0.0954(48) 0.0709(40) -0.0087(35) 0.0233(40) -0.0421(47)

loop_
_atom_site_label
_atom_site_fract_x
_atom_site_fract_y
_atom_site_fract_z
_atom_site_U_iso_or_equiv
_atom_site_thermal_displace_type
_atom_site_type_symbol
_atom_site_calc_flag
_atom_site_calc_attached_atom
_atom_site_aniso_ratio
CR1 -0.11144(3) -0.03838(3) 0.29288(3) 0.0174(1) aniso Cr . . 1.32
O1 -0.2163(1) -0.0796(1) 0.2623(1) 0.0223(7) aniso O . . 1.38
O2 -0.0605(1) -0.0183(1) 0.1619(1) 0.0186(5) aniso O . . 1.60
O3 -0.0950(2) 0.0751(1) 0.2980(1) 0.0232(7) aniso O . . 1.42
O4 -0.1717(1) -0.0314(1) 0.4219(1) 0.0184(6) aniso O . . 1.65
C1 -0.3160(2) -0.0327(2) 0.2428(2) 0.0205(9) aniso C . . 1.86
C2 -0.4013(2) -0.0134(2) 0.3084(2) 0.0220(10) aniso C . . 1.71
C3 -0.5054(2) 0.0229(2) 0.2850(2) 0.0275(10) aniso C . . 2.14
C4 -0.5283(2) 0.0426(2) 0.1993(2) 0.0316(11) aniso C . . 2.02
C5 -0.4421(2) 0.0284(2) 0.1356(2) 0.0311(11) aniso C . . 2.45
C6 -0.3378(2) -0.0073(2) 0.1560(2) 0.0244(9) aniso C . . 1.68
C7 -0.2454(2) -0.0177(2) 0.0864(2) 0.0262(10) aniso C . . 1.90
C8 -0.2083(2) 0.0664(2) 0.0766(2) 0.0217(9) aniso C . . 2.31
C9 -0.2650(2) 0.1494(2) 0.0294(2) 0.0271(10) aniso C . . 1.94
C10 -0.2393(2) 0.2308(2) 0.0206(2) 0.0281(10) aniso C . . 2.17
C11 -0.1528(2) 0.2276(2) 0.0608(2) 0.0261(9) aniso C . . 1.76
C12 -0.0920(2) 0.1456(2) 0.1084(2) 0.0206(8) aniso C . . 1.78
C13 -0.1207(2) 0.0661(2) 0.1149(2) 0.0196(9) aniso C . . 2.39
C14 0.0025(2) 0.1481(2) 0.1490(2) 0.0225(9) aniso C . . 1.46
C15 -0.0271(2) 0.1945(2) 0.2323(2) 0.0207(8) aniso C . . 1.47
C16 -0.0070(2) 0.2754(2) 0.2408(2) 0.0270(10) aniso C . . 1.91
C17 -0.0281(2) 0.3142(2) 0.3199(2) 0.0306(11) aniso C . . 2.00
C18 -0.0698(2) 0.2674(2) 0.3914(2) 0.0268(11) aniso C . . 2.00
C19 -0.0910(2) 0.1864(2) 0.3855(2) 0.0204(8) aniso C . . 1.62
C20 -0.0715(2) 0.1509(2) 0.3052(2) 0.0201(8) aniso C . . 1.56
C21 -0.1292(2) 0.1311(2) 0.4639(2) 0.0218(9) aniso C . . 1.60
C22 -0.2396(2) 0.1282(2) 0.4608(2) 0.0207(9) aniso C . . 1.69
C23 -0.3286(2) 0.2065(2) 0.4815(2) 0.0237(9) aniso C . . 1.81
C24 -0.4323(2) 0.2102(2) 0.4783(2) 0.0247(9) aniso C . . 1.96
C25 -0.4454(2) 0.1335(2) 0.4504(2) 0.0239(9) aniso C . . 1.71
C26 -0.3605(2) 0.0524(2) 0.4307(2) 0.0197(8) aniso C . . 1.98
C27 -0.2588(2) 0.0519(2) 0.4383(2) 0.0186(9) aniso C . . 1.90
C28 -0.3802(2) -0.0298(2) 0.4024(2) 0.0226(8) aniso C . . 1.52
C29 -0.6420(2) 0.0722(3) 0.1742(2) 0.0455(15) aniso C . . 3.75
C30 -0.6619(4) 0.1485(4) 0.0988(4) 0.0857(23) aniso C . . 7.35
C31 -0.7249(3) 0.1033(3) 0.2520(3) 0.0542(17) aniso C . . 4.06
C32 -0.6553(3) -0.0140(4) 0.1440(2) 0.0562(19) aniso C . . 4.53
C33 -0.3020(3) 0.3207(2) -0.0346(2) 0.0352(11) aniso C . . 2.80
C34A -0.2771(6) 0.4069(5) -0.0218(5) 0.0474(16) iso C . . 3.48
C35A -0.4238(5) 0.3446(5) -0.0064(4) 0.0312(10) iso C . . 2.56
C36A -0.2825(5) 0.3018(5) -0.1278(4) 0.0506(15) iso C . . 4.03
C34B -0.3322(9) 0.4041(8) 0.0127(7) 0.0477(13) iso C . . 4.17
C35B -0.3909(13) 0.3120(12) -0.0732(11) 0.0620(16) iso C . . 4.68
C36B -0.2259(9) 0.3395(8) -0.1152(7) 0.0313(10) iso C . . 3.47
C37 -0.0025(3) 0.4014(3) 0.3296(3) 0.0259(9) aniso C . . 2.58
C38A -0.1000(7) 0.4700(6) 0.3789(6) 0.0214(8) iso C . . 2.08
C39A 0.0325(7) 0.4491(6) 0.2468(5) 0.0240(9) iso C . . 1.73
C40A 0.0869(6) 0.3721(5) 0.3903(5) 0.0301(11) iso C . . 2.55
C38B -0.0347(14) 0.4411(13) 0.4112(11) 0.0357(12) iso C . . 3.35
C39B -0.0356(11) 0.4771(9) 0.2542(8) 0.0331(11) iso C . . 3.36
C40B 0.1235(13) 0.3778(14) 0.3077(12) 0.0271(10) iso C . . 1.93
C41 -0.5275(2) 0.2930(2) 0.5099(2) 0.0371(12) aniso C . . 2.60
C42 -0.6299(3) 0.3019(3) 0.4723(3) 0.0545(15) aniso C . . 4.44
C43 -0.5080(3) 0.3857(2) 0.4859(3) 0.0382(13) aniso C . . 3.02
C44 -0.5455(4) 0.2742(3) 0.6083(3) 0.0689(23) aniso C . . 2.99
C45 0.0151(2) -0.0870(2) 0.1093(2) 0.0849(30) aniso C . . 3.05
C46 -0.1442(2) -0.0962(2) 0.4987(2) 0.0997(34) aniso C . . 2.98
C47 0.0070(2) -0.1660(2) 0.3199(2) 0.0988(32) aniso C . . 3.04
C48 0.1117(2) -0.1653(2) 0.3175(2) 0.0843(28) aniso C . . 2.23
C49 0.1954(2) -0.2495(2) 0.3358(2) 0.0758(26) aniso C . . 1.77
C50 0.1796(3) -0.3342(2) 0.3580(2) 0.1095(36) aniso C . . 2.85
C51 0.0770(3) -0.3344(2) 0.3621(2) 0.0454(18) aniso C . . 0.00
C52 -0.0092(2) -0.2533(2) 0.3439(2) 0.0326(14) aniso C . . 0.00
C53 0.1387(2) -0.0774(2) 0.2974(2) 0.0254(14) aniso C . . 0.00
C54 0.2704(3) -0.4235(3) 0.3806(3) 0.0441(20) aniso C . . 0.00
C55 -0.1168(3) -0.2645(2) 0.3548(2) 0.0433(18) aniso C . . 0.00
C56A -0.4073(5) 0.4196(4) 0.2420(5) 0.0597(22) iso C . . 0.00
C57A -0.3302(4) 0.3308(5) 0.2527(4) 0.0516(20) iso C . . 0.00
C58A -0.3546(5) 0.2512(4) 0.2467(5) 0.0543(22) iso C . . 0.00
C59A -0.4560(6) 0.2603(4) 0.2299(5) 0.0639(32) iso C . . 0.00
C60A -0.5331(4) 0.3491(5) 0.2192(6) 0.0696(26) iso C . . 0.00
C61A -0.5087(5) 0.4288(4) 0.2252(6) 0.0921(66) iso C . . 0.00
C62A -0.3812(14) 0.5040(9) 0.2509(14) 0.1491(74) iso C . . 0.00
C56B -0.4487(9) 0.3268(7) 0.2353(9) 0.0902(63) iso C . . 0.00
C57B -0.3442(8) 0.3011(8) 0.2540(10) 0.0542(48) iso C . . 0.00
C58B -0.3023(8) 0.3699(11) 0.2621(10) 0.0551(42) iso C . . 0.00
C59B -0.3650(11) 0.4645(10) 0.2513(12) 0.1137(98) iso C . . 0.00
C60B -0.4695(10) 0.4902(6) 0.2326(10) 0.0790(58) iso C . . 0.00
C61B -0.5113(7) 0.4214(8) 0.2245(8) 0.0259(40) iso C . . 0.00
C62B -0.4956(16) 0.2565(12) 0.2236(15) 0.0719(58) iso C . . 0.00
C56C -0.3873(5) 0.3781(5) 0.2440(5) 0.0278(24) iso C . . 0.00
C57C -0.4896(5) 0.4375(4) 0.2291(5) 0.0089(19) iso C . . 0.00
C58C -0.5652(4) 0.4000(6) 0.2160(6) 0.0339(27) iso C . . 0.00
C59C -0.5383(6) 0.3032(6) 0.2177(7) 0.0363(29) iso C . . 0.00
C60C -0.4359(7) 0.2438(4) 0.2326(7) 0.0279(30) iso C . . 0.00
C61C -0.3604(5) 0.2813(5) 0.2458(6) 0.0253(27) iso C . . 0.00
C62C -0.3047(11) 0.4163(12) 0.2569(12) 0.0542(41) iso C . . 0.00
C63 -0.2773(3) 0.7054(2) 0.1065(2) 0.1117(43) aniso C . . 0.00
C64 -0.1939(4) 0.7307(2) 0.1238(2) 0.1415(58) aniso C . . 0.00
C65 -0.0933(3) 0.6925(3) 0.0812(3) 0.1088(52) aniso C . . 0.00
C66 -0.0760(3) 0.6289(3) 0.0212(3) 0.0985(47) aniso C . . 0.00
C67 -0.1594(4) 0.6036(2) 0.0039(2) 0.1136(49) aniso C . . 0.00
C68 -0.2600(3) 0.6418(3) 0.0465(2) 0.1040(43) aniso C . . 0.00
C69 -0.3857(7) 0.7503(5) 0.1506(4) 0.1514(66) aniso C . . 0.00
H3 -0.56110(0) 0.03380(0) 0.32860(0) 0.0500(0) iso H calc . 0.00
H5 -0.45560(0) 0.04340(0) 0.07820(0) 0.0500(0) iso H calc . 0.00
H71 -0.18700(0) -0.07460(0) 0.10170(0) 0.0500(0) iso H calc . 0.00
H72 -0.26690(0) -0.02310(0) 0.03200(0) 0.0500(0) iso H calc . 0.00
H9 -0.32260(0) 0.15090(0) 0.00210(0) 0.0500(0) iso H calc . 0.00
H11 -0.13480(0) 0.28180(0) 0.05590(0) 0.0500(0) iso H calc . 0.00
H141 0.05050(0) 0.08400(0) 0.16050(0) 0.0500(0) iso H calc . 0.00
H142 0.04050(0) 0.18140(0) 0.10740(0) 0.0500(0) iso H calc . 0.00
H16 0.02150(0) 0.30510(0) 0.19210(0) 0.0500(0) iso H calc . 0.00
H18 -0.08410(0) 0.29130(0) 0.44400(0) 0.0500(0) iso H calc . 0.00
H211 -0.07980(0) 0.06700(0) 0.46880(0) 0.0500(0) iso H calc . 0.00
H212 -0.12970(0) 0.15890(0) 0.51540(0) 0.0500(0) iso H calc . 0.00
H23 -0.31780(0) 0.25830(0) 0.49760(0) 0.0500(0) iso H calc . 0.00
H25 -0.51380(0) 0.13600(0) 0.44470(0) 0.0500(0) iso H calc . 0.00
H281 -0.44130(0) -0.03950(0) 0.43820(0) 0.0500(0) iso H calc . 0.00
H282 -0.31940(0) -0.08630(0) 0.41130(0) 0.0500(0) iso H calc . 0.00
H301 -0.60950(0) 0.12820(0) 0.05290(0) 0.0500(0) iso H calc . 0.00
H302 -0.65800(0) 0.20440(0) 0.11830(0) 0.0500(0) iso H calc . 0.00
H303 -0.73150(0) 0.16150(0) 0.08330(0) 0.0500(0) iso H calc . 0.00
H311 -0.71040(0) 0.05280(0) 0.29860(0) 0.0500(0) iso H calc . 0.00
H312 -0.79480(0) 0.11540(0) 0.23570(0) 0.0500(0) iso H calc . 0.00
H313 -0.72130(0) 0.15830(0) 0.27080(0) 0.0500(0) iso H calc . 0.00
H321 -0.64340(0) -0.06380(0) 0.19070(0) 0.0500(0) iso H calc . 0.00
H322 -0.60530(0) -0.03400(0) 0.09520(0) 0.0500(0) iso H calc . 0.00
H323 -0.72640(0) 0.00270(0) 0.12840(0) 0.0500(0) iso H calc . 0.00
H341 -0.2905(6) 0.4166(5) 0.0385(5) 0.0500(0) iso H calc . 0.00
H342 -0.3213(6) 0.4612(5) -0.0549(5) 0.0500(0) iso H calc . 0.00
H343 -0.2038(6) 0.3975(5) -0.0410(5) 0.0500(0) iso H calc . 0.00
H344 -0.2710(9) 0.4055(8) 0.0358(7) 0.0500(0) iso H calc . 0.00
H345 -0.3859(9) 0.4014(8) 0.0592(7) 0.0500(0) iso H calc . 0.00
H346 -0.3594(9) 0.4599(8) -0.0262(7) 0.0500(0) iso H calc . 0.00
H351 -0.4385(5) 0.3569(5) 0.0532(4) 0.0500(0) iso H calc . 0.00
H352 -0.4443(5) 0.2923(5) -0.0133(4) 0.0500(0) iso H calc . 0.00
H353 -0.4632(5) 0.3992(5) -0.0419(4) 0.0500(0) iso H calc . 0.00
H354 -0.3657(13) 0.2564(12) -0.1030(11) 0.0500(0) iso H calc . 0.00
H355 -0.4190(13) 0.3663(12) -0.1136(11) 0.0500(0) iso H calc . 0.00
H356 -0.4457(13) 0.3077(12) -0.0283(11) 0.0500(0) iso H calc . 0.00
H361 -0.2989(5) 0.2469(5) -0.1331(4) 0.0500(0) iso H calc . 0.00
H362 -0.2092(5) 0.2915(5) -0.1480(4) 0.0500(0) iso H calc . 0.00
H363 -0.3268(5) 0.3549(5) -0.1619(4) 0.0500(0) iso H calc . 0.00
H364 -0.2025(9) 0.2874(8) -0.1494(7) 0.0500(0) iso H calc . 0.00
H365 -0.1654(9) 0.3466(8) -0.0958(7) 0.0500(0) iso H calc . 0.00
H366 -0.2632(9) 0.3960(8) -0.1497(7) 0.0500(0) iso H calc . 0.00
H381 -0.1204(7) 0.4372(6) 0.4317(6) 0.0500(0) iso H calc . 0.00
H382 -0.1580(7) 0.4938(6) 0.3434(6) 0.0500(0) iso H calc . 0.00
H383 -0.0821(7) 0.5214(6) 0.3923(6) 0.0500(0) iso H calc . 0.00
H384 -0.0130(14) 0.3920(13) 0.4577(11) 0.0500(0) iso H calc . 0.00
H385 -0.1105(14) 0.4706(13) 0.4179(11) 0.0500(0) iso H calc . 0.00
H386 -0.0019(14) 0.4871(13) 0.4124(11) 0.0500(0) iso H calc . 0.00
H391 0.0468(7) 0.5030(6) 0.2587(5) 0.0500(0) iso H calc . 0.00
H392 -0.0226(7) 0.4690(6) 0.2086(5) 0.0500(0) iso H calc . 0.00
H393 0.0958(7) 0.4061(6) 0.2199(5) 0.0500(0) iso H calc . 0.00
H394 -0.0128(11) 0.4491(9) 0.2006(8) 0.0500(0) iso H calc . 0.00
H395 -0.0034(11) 0.5237(9) 0.2547(8) 0.0500(0) iso H calc . 0.00
H396 -0.1115(11) 0.5063(9) 0.2596(8) 0.0500(0) iso H calc . 0.00
H401 0.0658(6) 0.3413(5) 0.4440(5) 0.0500(0) iso H calc . 0.00
H402 0.0997(6) 0.4270(5) 0.4013(5) 0.0500(0) iso H calc . 0.00
H403 0.1507(6) 0.3297(5) 0.3632(5) 0.0500(0) iso H calc . 0.00
H404 0.1460(13) 0.3514(14) 0.2534(12) 0.0500(0) iso H calc . 0.00
H405 0.1600(13) 0.3335(14) 0.3527(12) 0.0500(0) iso H calc . 0.00
H406 0.1396(13) 0.4346(14) 0.3039(12) 0.0500(0) iso H calc . 0.00
H421 -0.64420(0) 0.24470(0) 0.48680(0) 0.0500(0) iso H calc . 0.00
H422 -0.62180(0) 0.31610(0) 0.41050(0) 0.0500(0) iso H calc . 0.00
H423 -0.68810(0) 0.35280(0) 0.49650(0) 0.0500(0) iso H calc . 0.00
H431 -0.49540(0) 0.39680(0) 0.42390(0) 0.0500(0) iso H calc . 0.00
H432 -0.44560(0) 0.38270(0) 0.51130(0) 0.0500(0) iso H calc . 0.00
H433 -0.56770(0) 0.43590(0) 0.50700(0) 0.0500(0) iso H calc . 0.00
H441 -0.55820(0) 0.21550(0) 0.62150(0) 0.0500(0) iso H calc . 0.00
H442 -0.60640(0) 0.32410(0) 0.62880(0) 0.0500(0) iso H calc . 0.00
H443 -0.48430(0) 0.27080(0) 0.63320(0) 0.0500(0) iso H calc . 0.00
H451 0.05210(0) -0.14170(0) 0.14480(0) 0.0500(0) iso H calc . 0.00
H452 0.06430(0) -0.06020(0) 0.07540(0) 0.0500(0) iso H calc . 0.00
H453 -0.02270(0) -0.10410(0) 0.07000(0) 0.0500(0) iso H calc . 0.00
H461 -0.08500(0) -0.15110(0) 0.48380(0) 0.0500(0) iso H calc . 0.00
H462 -0.20370(0) -0.11440(0) 0.52370(0) 0.0500(0) iso H calc . 0.00
H463 -0.12450(0) -0.06640(0) 0.54020(0) 0.0500(0) iso H calc . 0.00
H49 0.26420(0) -0.24800(0) 0.33340(0) 0.0500(0) iso H calc . 0.00
H51 0.06600(0) -0.39160(0) 0.37730(0) 0.0500(0) iso H calc . 0.00
H531 0.07590(0) -0.02440(0) 0.28590(0) 0.0500(0) iso H calc . 0.00
H532 0.19020(0) -0.08270(0) 0.24760(0) 0.0500(0) iso H calc . 0.00
H533 0.16810(0) -0.06760(0) 0.34620(0) 0.0500(0) iso H calc . 0.00
H541 0.24410(0) -0.47550(0) 0.39330(0) 0.0500(0) iso H calc . 0.00
H542 0.30120(0) -0.41760(0) 0.42900(0) 0.0500(0) iso H calc . 0.00
H543 0.32370(0) -0.43610(0) 0.33120(0) 0.0500(0) iso H calc . 0.00
H551 -0.17030(0) -0.20430(0) 0.34140(0) 0.0500(0) iso H calc . 0.00
H552 -0.13220(0) -0.28810(0) 0.41380(0) 0.0500(0) iso H calc . 0.00
H553 -0.11690(0) -0.30760(0) 0.31650(0) 0.0500(0) iso H calc . 0.00
H571 -0.2623(5) 0.3247(7) 0.2639(7) 0.0500(0) iso H calc . 0.00
H572 -0.3023(12) 0.2378(8) 0.2612 0.0500(0) iso H calc . 0.00
H573 -0.5076(8) 0.5023(4) 0.2280(8) 0.0500(0) iso H calc . 0.00
H581 -0.3030(6) 0.1917(4) 0.2539(8) 0.0500(0) iso H calc . 0.00
H582 -0.2324(9) 0.3527(15) 0.2746(14) 0.0500(0) iso H calc . 0.00
H583 -0.6337(5) 0.4397(7) 0.2060(8) 0.0500(0) iso H calc . 0.00
H591 -0.4724(8) 0.2070(5) 0.2259(8) 0.0500(0) iso H calc . 0.00
H592 -0.3370(15) 0.5105(12) 0.2567(17) 0.0500(0) iso H calc . 0.00
H593 -0.5888(8) 0.2781(8) 0.2089(9) 0.0500(0) iso H calc . 0.00
H601 -0.6010(5) 0.3553(7) 0.2080(8) 0.0500(0) iso H calc . 0.00
H602 -0.5114(14) 0.5535(6) 0.2254 0.0500(0) iso H calc . 0.00
H603 -0.4179(10) 0.1790(4) 0.2338 0.0500(0) iso H calc . 0.00
H611 -0.5603(6) 0.4882(5) 0.2180(8) 0.0500(0) iso H calc . 0.00
H612 -0.5813(8) 0.4386(10) 0.2119(11) 0.0500(0) iso H calc . 0.00
H613 -0.2919(6) 0.2416(7) 0.2557(9) 0.0500(0) iso H calc . 0.00
H621 -0.4423(14) 0.5595(9) 0.2417 0.0500(0) iso H calc . 0.00
H622 -0.3234(14) 0.5075(9) 0.2088 0.0500(0) iso H calc . 0.00
H623 -0.3611(14) 0.4997(9) 0.3081 0.0500(0) iso H calc . 0.00
H624 -0.5680(16) 0.2879(12) 0.2112(15) 0.0500(0) iso H calc . 0.00
H625 -0.4933(16) 0.2142(12) 0.2757(15) 0.0500(0) iso H calc . 0.00
H626 -0.4560(16) 0.2215(12) 0.1763(15) 0.0500(0) iso H calc . 0.00
H627 -0.2394(11) 0.3653(12) 0.2661(12) 0.0500(0) iso H calc . 0.00
H628 -0.3274(11) 0.4512(12) 0.3064(12) 0.0500(0) iso H calc . 0.00
H629 -0.2938(11) 0.4570(12) 0.2063(12) 0.0500(0) iso H calc . 0.00
H64 -0.20190(0) 0.76830(0) 0.16410(0) 0.0500(0) iso H calc . 0.00
H65 -0.03690(0) 0.70540(0) 0.09100(0) 0.0500(0) iso H calc . 0.00
H66 -0.01350(0) 0.60400(0) -0.01150(0) 0.0500(0) iso H calc . 0.00
H67 -0.15020(0) 0.56390(0) -0.03510(0) 0.0500(0) iso H calc . 0.00
H68 -0.31330(0) 0.62450(0) 0.03650(0) 0.0500(0) iso H calc . 0.00
H691 -0.43450(0) 0.72710(0) 0.13080(0) 0.0500(0) iso H calc . 0.00
H692 -0.40860(0) 0.81780(0) 0.13730(0) 0.0500(0) iso H calc . 0.00
H693 -0.38470(0) 0.73510(0) 0.21230(0) 0.0500(0) iso H calc . 0.00

loop_
_atom_type_symbol
_atom_type_description
_atom_type_scat_dispersion_real
_atom_type_scat_dispersion_imag
_atom_type_scat_source
C C 0.0033 0.0016 'International Tables Vol C Tables 4.2.6.8 and 6.1.1.4'
H H 0.0000 0.0000 'International Tables Vol C Tables 4.2.6.8 and 6.1.1.4'
O O 0.0106 0.0060 'International Tables Vol C Tables 4.2.6.8 and 6.1.1.4'
Cr Cr 0.3209 0.6236 'International Tables Vol C Tables 4.2.6.8 and 6.1.1.4'

loop_
_geom_angle_atom_site_label_1
_geom_angle_atom_site_label_2
_geom_angle_atom_site_label_3
_geom_angle
_geom_angle_publ_flag
O4 CR1 C47 92.6(1) yes
O3 CR1 C47 122.4(1) yes
O3 CR1 O4 86.3(1) yes
O2 CR1 C47 96.5(1) yes
O2 CR1 O4 169.4(1) yes
O2 CR1 O3 84.2(1) yes
O1 CR1 C47 100.6(1) yes
O1 CR1 O4 94.5(1) yes
O1 CR1 O3 137.0(1) yes
O1 CR1 O2 89.3(1) yes
CR1 O1 C1 131.8(2) yes
CR1 O2 C45 127.5(2) yes
CR1 O2 C13 116.4(2) yes
C13 O2 C45 114.9(2) yes
CR1 O3 C20 172.9(2) yes
CR1 O4 C46 132.4(2) yes
CR1 O4 C27 114.4(2) yes
C27 O4 C46 113.2(2) yes
O1 C1 C6 120.3(3) yes
O1 C1 C2 120.8(3) yes
C2 C1 C6 118.8(3) yes
C1 C2 C28 120.2(3) yes
C1 C2 C3 119.1(3) yes
C3 C2 C28 120.7(3) yes
C2 C3 C4 122.6(3) yes
C3 C4 C29 122.2(3) yes
C3 C4 C5 117.0(3) yes
C5 C4 C29 120.6(3) yes
C4 C5 C6 122.1(3) yes
C1 C6 C5 120.0(3) yes
C5 C6 C7 121.5(3) yes
C1 C6 C7 118.5(3) yes
C6 C7 C8 111.0(3) yes
C7 C8 C13 123.4(3) yes
C7 C8 C9 119.1(3) yes
C9 C8 C13 117.5(3) yes
C8 C9 C10 122.7(3) yes
C9 C10 C33 121.2(3) yes
C9 C10 C11 117.8(3) yes
C11 C10 C33 121.0(3) yes
C10 C11 C12 122.0(3) yes
C11 C12 C14 118.4(3) yes
C11 C12 C13 117.9(3) yes
C13 C12 C14 123.6(3) yes
C8 C13 C12 122.1(3) yes
O2 C13 C12 119.5(3) yes
O2 C13 C8 118.4(3) yes
C12 C14 C15 114.2(3) yes
C14 C15 C20 118.5(3) yes
C14 C15 C16 122.7(3) yes
C16 C15 C20 118.7(3) yes
C15 C16 C17 122.2(3) yes
C16 C17 C37 122.0(3) yes
C16 C17 C18 117.3(3) yes
C18 C17 C37 120.6(3) yes
C17 C18 C19 122.2(3) yes
C18 C19 C21 122.7(3) yes
C18 C19 C20 119.0(3) yes
C20 C19 C21 118.2(3) yes
C15 C20 C19 120.5(3) yes
O3 C20 C19 119.6(3) yes
O3 C20 C15 119.9(3) yes
C19 C21 C22 114.2(3) yes
C21 C22 C27 123.9(3) yes
C21 C22 C23 119.2(3) yes
C23 C22 C27 116.9(3) yes
C22 C23 C24 122.7(3) yes
C23 C24 C41 121.0(3) yes
C23 C24 C25 117.3(3) yes
C25 C24 C41 121.6(3) yes
C24 C25 C26 123.0(3) yes
C25 C26 C28 120.4(3) yes
C25 C26 C27 116.8(3) yes
C27 C26 C28 122.8(3) yes
C22 C27 C26 123.2(3) yes
O4 C27 C26 117.6(3) yes
O4 C27 C22 119.2(3) yes
C2 C28 C26 112.0(3) yes
C4 C29 C32 107.8(3) yes
C4 C29 C31 111.5(3) yes
C4 C29 C30 111.6(3) yes
C31 C29 C32 108.0(3) yes
C30 C29 C32 106.9(3) yes
C30 C29 C31 110.8(4) yes
C10 C33 C36B 108.3(5) yes
C10 C33 C35B 114.1(7) yes
C10 C33 C34B 111.1(5) yes
C10 C33 C36A 108.8(3) yes
C10 C33 C35A 109.2(3) yes
C10 C33 C34A 113.2(4) yes
C35B C33 C36B 103.9(8) yes
C34B C33 C36B 104.7(7) yes
C34B C33 C35B 113.8(9) yes
C36A C33 C36B 44.4(5) yes
C36A C33 C35B 63.1(8) yes
C36A C33 C34B 136.2(6) yes
C35A C33 C36B 139.4(5) yes
C35A C33 C35B 45.7(8) yes
C35A C33 C34B 75.3(6) yes
C35A C33 C36A 107.7(4) yes
C34A C33 C36B 72.4(6) yes
C34A C33 C35B 131.0(8) yes
C34A C33 C34B 33.6(6) yes
C34A C33 C36A 112.1(4) yes
C34A C33 C35A 105.8(4) yes
C33 C34A C36B 55.1(4) yes
C33 C34A C34B 70.2(9) yes
C34B C34A C36B 123(1) yes
C33 C35A C35B 63.1(9) yes
C33 C35A C34B 50.0(5) yes
C34B C35A C35B 106(1) yes
C33 C36A C36B 71.1(7) yes
C33 C36A C35B 57.8(7) yes
C35B C36A C36B 123(1) yes
C34A C34B C35A 125(1) yes
C33 C34B C35A 54.7(5) yes
C33 C34B C34A 76.2(9) yes
C35A C35B C36A 129(1) yes
C33 C35B C36A 59.2(7) yes
C33 C35B C35A 71(1) yes
C34A C36B C36A 111.9(9) yes
C33 C36B C36A 64.5(6) yes
C33 C36B C34A 52.5(4) yes
C17 C37 C40B 108.3(8) yes
C17 C37 C39B 111.8(6) yes
C17 C37 C38B 118.3(8) yes
C17 C37 C40A 108.3(4) yes
C17 C37 C39A 114.9(4) yes
C17 C37 C38A 108.4(5) yes
C39B C37 C40B 96.5(9) yes
C38B C37 C40B 109(1) yes
C38B C37 C39B 111.0(9) yes
C40A C37 C40B 49.4(8) yes
C40A C37 C39B 134.2(7) yes
C40A C37 C38B 65.8(8) yes
C39A C37 C40B 63.7(8) yes
C39A C37 C39B 33.3(6) yes
C39A C37 C38B 125.3(9) yes
C39A C37 C40A 108.2(6) yes
C38A C37 C40B 140.6(8) yes
C38A C37 C39B 82.6(6) yes
C38A C37 C38B 39.2(8) yes
C38A C37 C40A 104.9(5) yes
C38A C37 C39A 111.5(5) yes
C37 C38A C39B 48.1(5) yes
C37 C38A C38B 65(1) yes
C38B C38A C39B 102(1) yes
C37 C39A C40B 61.6(8) yes
C37 C39A C39B 75(1) yes
C39B C39A C40B 135(1) yes
C37 C40A C40B 67.7(9) yes
C37 C40A C38B 54.0(8) yes
C38B C40A C40B 114(1) yes
C38A C38B C40A 136(2) yes
C37 C38B C40A 60.2(7) yes
C37 C38B C38A 76(1) yes
C38A C39B C39A 115(1) yes
C37 C39B C39A 72(1) yes
C37 C39B C38A 49.3(5) yes
C39A C40B C40A 112(1) yes
C37 C40B C40A 62.8(9) yes
C37 C40B C39A 54.7(7) yes
C24 C41 C44 107.4(3) yes
C24 C41 C43 111.7(3) yes
C24 C41 C42 112.1(3) yes
C43 C41 C44 109.9(3) yes
C42 C41 C44 107.7(3) yes
C42 C41 C43 108.0(3) yes
CR1 C47 C52 125.0(2) yes
CR1 C47 C48 117.3(2) yes
C48 C47 C52 117.6(3) yes
C47 C48 C53 123.0(3) yes
C47 C48 C49 120.0(3) yes
C49 C48 C53 116.9(3) yes
C48 C49 C50 122.2(3) yes
C49 C50 C54 121.2(3) yes
C49 C50 C51 117.7(3) yes
C51 C50 C54 121.0(3) yes
C50 C51 C52 122.8(3) yes
C47 C52 C51 119.6(3) yes
C51 C52 C55 116.4(3) yes
C47 C52 C55 123.9(3) yes
C61C C56A C62C 92.0(8) yes
C57C C56A C62C 168.4(9) yes
C57C C56A C61C 99.5(6) yes
C56C C56A C62C 84(1) yes
C56C C56A C61C 8.1(9) yes
C56C C56A C57C 108(1) yes
C61B C56A C62C 178(1) yes
C61B C56A C61C 87.0(6) yes
C61B C56A C57C 12.5(6) yes
C61B C56A C56C 95(1) yes
C60B C56A C62C 117(1) yes
C60B C56A C61C 150.6(9) yes
C60B C56A C57C 51.1(8) yes
C60B C56A C56C 159(1) yes
C60B C56A C61B 63.6(8) yes
C59B C56A C62C 39(1) yes
C59B C56A C61C 131(1) yes
C59B C56A C57C 130(1) yes
C59B C56A C56C 122(1) yes
C59B C56A C61B 142(1) yes
C59B C56A C60B 79(1) yes
C58B C56A C62C 28.3(9) yes
C58B C56A C61C 64.0(7) yes
C58B C56A C57C 163.3(9) yes
C58B C56A C56C 56(1) yes
C58B C56A C61B 150.9(9) yes
C58B C56A C60B 145(1) yes
C58B C56A C59B 67(1) yes
C57B C56A C62C 80.3(8) yes
C57B C56A C61C 12.1(5) yes
C57B C56A C57C 111.3(7) yes
C57B C56A C56C 5(1) yes
C57B C56A C61B 98.8(7) yes
C57B C56A C60B 162(1) yes
C57B C56A C59B 119(1) yes
C57B C56A C58B 52.1(8) yes
C56B C56A C62C 128.1(9) yes
C56B C56A C61C 36.1(5) yes
C56B C56A C57C 63.5(6) yes
C56B C56A C56C 44(1) yes
C56B C56A C61B 50.9(6) yes
C56B C56A C60B 115(1) yes
C56B C56A C59B 166(1) yes
C56B C56A C58B 100.0(8) yes
C56B C56A C57B 47.9(6) yes
C62A C56A C62C 56(1) yes
C62A C56A C61C 148.1(8) yes
C62A C56A C57C 112.3(8) yes
C62A C56A C56C 140(1) yes
C62A C56A C61B 124.8(9) yes
C62A C56A C60B 61.3(9) yes
C62A C56A C59B 18(1) yes
C62A C56A C58B 84.1(9) yes
C62A C56A C57B 136.2(9) yes
C62A C56A C56B 175.0(9) yes
C61A C56A C62C 176.3(9) yes
C61A C56A C61C 91.4(5) yes
C61A C56A C57C 8.1(4) yes
C61A C56A C56C 99(1) yes
C61A C56A C61B 4.4(5) yes
C61A C56A C60B 59.2(8) yes
C61A C56A C59B 138(1) yes
C61A C56A C58B 155.3(8) yes
C61A C56A C57B 103.2(6) yes
C61A C56A C56B 55.3(5) yes
C61A C56A C62A 120.4(8) yes
C57A C56A C62C 63.4(8) yes
C57A C56A C61C 28.6(4) yes
C57A C56A C57C 128.1(6) yes
C57A C56A C56C 20.6(9) yes
C57A C56A C61B 115.6(6) yes
C57A C56A C60B 179(1) yes
C57A C56A C59B 102(1) yes
C57A C56A C58B 35.4(6) yes
C57A C56A C57B 16.9(5) yes
C57A C56A C56B 64.7(5) yes
C57A C56A C62A 119.5(9) yes
C57A C56A C61A 120.0(6) yes
C56A C57A C62C 59.4(8) yes
C56A C57A C61C 109.9(8) yes
C56A C57A C56C 14.0(6) yes
C56A C57A C59B 33.1(5) yes
C56A C57A C58B 73(1) yes
C56A C57A C57B 116(2) yes
C56A C57A C56B 67.2(6) yes
C56A C57A C58A 120.0(6) yes
C61C C57A C62C 169(1) yes
C56C C57A C62C 73.4(9) yes
C56C C57A C61C 95.9(9) yes
C59B C57A C62C 26.3(8) yes
C59B C57A C61C 143.0(9) yes
C59B C57A C56C 47.1(8) yes
C58B C57A C62C 15(1) yes
C58B C57A C61C 175(1) yes
C58B C57A C56C 87(1) yes
C58B C57A C59B 40(1) yes
C57B C57A C62C 173(2) yes
C57B C57A C61C 9(2) yes
C57B C57A C56C 102(2) yes
C57B C57A C59B 148(2) yes
C57B C57A C58B 166(2) yes
C56B C57A C62C 126.7(9) yes
C56B C57A C61C 42.7(6) yes
C56B C57A C56C 53.3(7) yes
C56B C57A C59B 100.3(6) yes
C56B C57A C58B 140(1) yes
C56B C57A C57B 49(1) yes
C58A C57A C62C 178.6(9) yes
C58A C57A C61C 10.1(5) yes
C58A C57A C56C 106.0(8) yes
C58A C57A C59B 153.1(7) yes
C58A C57A C58B 166(1) yes
C58A C57A C57B 8(1) yes
C58A C57A C56B 52.8(6) yes
C57A C58A C61C 24(1) yes
C57A C58A C60C 130.4(6) yes
C57A C58A C56C 27.0(4) yes
C57A C58A C62B 123.2(7) yes
C57A C58A C57B 5(1) yes
C57A C58A C56B 74.7(6) yes
C57A C58A C59A 120.1(6) yes
C60C C58A C61C 107(2) yes
C56C C58A C61C 3(1) yes
C56C C58A C60C 103.5(5) yes
C62B C58A C61C 99(2) yes
C62B C58A C60C 7.3(6) yes
C62B C58A C56C 96.2(6) yes
C57B C58A C61C 22(1) yes
C57B C58A C60C 128(1) yes
C57B C58A C56C 24.6(9) yes
C57B C58A C62B 120(1) yes
C56B C58A C61C 51(1) yes
C56B C58A C60C 55.7(7) yes
C56B C58A C56C 47.8(6) yes
C56B C58A C62B 48.5(8) yes
C56B C58A C57B 72(1) yes
C59A C58A C61C 96(1) yes
C59A C58A C60C 10.4(4) yes
C59A C58A C56C 93.1(5) yes
C59A C58A C62B 3.1(6) yes
C59A C58A C57B 117(1) yes
C59A C58A C56B 45.3(6) yes
C58A C59A C61C 16.8(4) yes
C58A C59A C60C 46(2) yes
C58A C59A C59C 151.6(8) yes
C58A C59A C62B 169(2) yes
C58A C59A C57B 23.0(4) yes
C58A C59A C56B 67.6(8) yes
C58A C59A C60A 120.0(7) yes
C60C C59A C61C 63(2) yes
C59C C59A C61C 134.8(7) yes
C59C C59A C60C 162(2) yes
C62B C59A C61C 174(2) yes
C62B C59A C60C 123(3) yes
C62B C59A C59C 39(2) yes
C57B C59A C61C 6.6(4) yes
C57B C59A C60C 69(2) yes
C57B C59A C59C 128.6(7) yes
C57B C59A C62B 167(2) yes
C56B C59A C61C 50.8(8) yes
C56B C59A C60C 114(2) yes
C56B C59A C59C 84.1(9) yes
C56B C59A C62B 123(2) yes
C56B C59A C57B 44.5(8) yes
C60A C59A C61C 103.2(5) yes
C60A C59A C60C 166(2) yes
C60A C59A C59C 31.7(6) yes
C60A C59A C62B 71(2) yes
C60A C59A C57B 97.0(5) yes
C60A C59A C56B 52.5(7) yes
C59A C60A C60C 2.5(5) yes
C59A C60A C59C 51.9(9) yes
C59A C60A C58C 167(1) yes
C59A C60A C57C 113.5(6) yes
C59A C60A C62B 24.7(9) yes
C59A C60A C61B 120.2(8) yes
C59A C60A C56B 49.1(7) yes
C59A C60A C61A 120.0(6) yes
C59C C60A C60C 54.4(9) yes
C58C C60A C60C 165.0(9) yes
C58C C60A C59C 141(1) yes
C57C C60A C60C 111.0(5) yes
C57C C60A C59C 165(1) yes
C57C C60A C58C 54.0(7) yes
C62B C60A C60C 27(1) yes
C62B C60A C59C 27(1) yes
C62B C60A C58C 168(1) yes
C62B C60A C57C 138(1) yes
C61B C60A C60C 117.7(8) yes
C61B C60A C59C 172(1) yes
C61B C60A C58C 47.3(9) yes
C61B C60A C57C 6.7(6) yes
C61B C60A C62B 145(1) yes
C56B C60A C60C 46.7(6) yes
C56B C60A C59C 101(1) yes
C56B C60A C58C 118(1) yes
C56B C60A C57C 64.4(7) yes
C56B C60A C62B 74(1) yes
C56B C60A C61B 71.1(8) yes
C61A C60A C60C 117.5(6) yes
C61A C60A C59C 172(1) yes
C61A C60A C58C 47.5(7) yes
C61A C60A C57C 6.5(4) yes
C61A C60A C62B 145(1) yes
C61A C60A C61B 0.2(6) yes
C61A C60A C56B 70.9(8) yes
C56A C61A C60A 120.0(6) yes
C60A C61A C58C 31.6(6) yes
C60A C61A C57C 146(2) yes
C60A C61A C56C 98.5(5) yes
C60A C61A C61B 2(6) yes
C60A C61A C60B 169.3(8) yes
C60A C61A C56B 46.1(5) yes
C56A C61A C58C 151.5(8) yes
C56A C61A C57C 26(1) yes
C56A C61A C56C 21.5(4) yes
C56A C61A C61B 122(6) yes
C56A C61A C60B 49.3(7) yes
C56A C61A C56B 73.9(6) yes
C57C C61A C58C 177(2) yes
C56C C61A C58C 130.1(7) yes
C56C C61A C57C 48(1) yes
C61B C61A C58C 30(5) yes
C61B C61A C57C 148(6) yes
C61B C61A C56C 100(5) yes
C60B C61A C58C 159.1(9) yes
C60B C61A C57C 23(1) yes
C60B C61A C56C 70.8(6) yes
C60B C61A C61B 171(6) yes
C56B C61A C58C 77.6(8) yes
C56B C61A C57C 100(2) yes
C56B C61A C56C 52.5(6) yes
C56B C61A C61B 48(6) yes
C56B C61A C60B 123.2(9) yes
C56A C62A C62C 60(1) yes
C56A C62A C56C 11.1(4) yes
C56A C62A C60B 45.7(7) yes
C56A C62A C59B 35(2) yes
C56A C62A C58B 46.3(8) yes
C56C C62A C62C 48.6(9) yes
C60B C62A C62C 105(1) yes
C60B C62A C56C 56.8(8) yes
C59B C62A C62C 24(2) yes
C59B C62A C56C 24(2) yes
C59B C62A C60B 81(2) yes
C58B C62A C62C 13.9(9) yes
C58B C62A C56C 35.2(5) yes
C58B C62A C60B 92.0(9) yes
C58B C62A C59B 11(2) yes
C57A C56B C61A 98.8(8) yes
C57A C56B C60A 162(1) yes
C57A C56B C59A 120(1) yes
C57A C56B C58A 52.5(6) yes
C56A C56B C61A 50.8(5) yes
C56A C56B C60A 113.7(9) yes
C56A C56B C59A 167(1) yes
C56A C56B C58A 100.5(8) yes
C56A C56B C57A 48.0(4) yes
C61A C56B C61C 134(1) yes
C61A C56B C60C 154(1) yes
C61A C56B C59C 92.7(7) yes
C61A C56B C58C 39.2(5) yes
C61A C56B C57C 12.5(4) yes
C61A C56B C56C 68.4(6) yes
C61A C56B C62B 122(1) yes
C61A C56B C61B 4.1(6) yes
C61A C56B C57B 115.9(9) yes
C60A C56B C61C 162(1) yes
C60A C56B C60C 91(1) yes
C60A C56B C59C 29.7(6) yes
C60A C56B C58C 23.8(5) yes
C60A C56B C57C 75.5(8) yes
C60A C56B C56C 131(1) yes
C60A C56B C62B 59(1) yes
C60A C56B C61B 59.0(8) yes
C60A C56B C57B 179(1) yes
C59A C56B C61C 83.9(9) yes
C59A C56B C60C 13.0(5) yes
C59A C56B C59C 48.8(7) yes
C59A C56B C58C 102.3(9) yes
C59A C56B C57C 154(1) yes
C59A C56B C56C 150(1) yes
C59A C56B C62B 19(1) yes
C59A C56B C61B 137(1) yes
C59A C56B C57B 103(1) yes
C58A C56B C61C 16.9(5) yes
C58A C56B C60C 54.1(6) yes
C58A C56B C59C 115.9(8) yes
C58A C56B C58C 169.2(9) yes
C58A C56B C57C 139(1) yes
C58A C56B C56C 82.9(7) yes
C58A C56B C62B 86.5(9) yes
C58A C56B C61B 155(1) yes
C58A C56B C57B 35.6(6) yes
C57A C56B C61C 35.6(5) yes
C57A C56B C60C 106.6(9) yes
C57A C56B C59C 168.2(9) yes
C57A C56B C58C 138.0(8) yes
C57A C56B C57C 86.3(7) yes
C57A C56B C56C 30.4(5) yes
C57A C56B C62B 139(1) yes
C57A C56B C61B 102.8(9) yes
C57A C56B C57B 17.2(6) yes
C56A C56B C61C 83.7(7) yes
C56A C56B C60C 155(1) yes
C56A C56B C59C 143.4(8) yes
C56A C56B C58C 90.0(7) yes
C56A C56B C57C 38.3(4) yes
C56A C56B C56C 17.6(4) yes
C56A C56B C62B 173(1) yes
C56A C56B C61B 54.8(7) yes
C56A C56B C57B 65.2(7) yes
C60C C56B C61C 70.9(8) yes
C59C C56B C61C 133(1) yes
C59C C56B C60C 61.8(8) yes
C58C C56B C61C 173(1) yes
C58C C56B C60C 115(1) yes
C58C C56B C59C 53.5(6) yes
C57C C56B C61C 121.9(9) yes
C57C C56B C60C 167(1) yes
C57C C56B C59C 105.2(8) yes
C57C C56B C58C 51.7(5) yes
C56C C56B C61C 66.0(7) yes
C56C C56B C60C 137(1) yes
C56C C56B C59C 160.9(9) yes
C56C C56B C58C 107.6(8) yes
C56C C56B C57C 55.9(6) yes
C62B C56B C61C 103(1) yes
C62B C56B C60C 32.4(9) yes
C62B C56B C59C 29.4(9) yes
C62B C56B C58C 83(1) yes
C62B C56B C57C 135(1) yes
C62B C56B C56C 169(1) yes
C61B C56B C61C 138(1) yes
C61B C56B C60C 150(1) yes
C61B C56B C59C 88.6(8) yes
C61B C56B C58C 35.2(6) yes
C61B C56B C57C 16.5(5) yes
C61B C56B C56C 72.4(8) yes
C61B C56B C62B 118(1) yes
C57B C56B C61C 18.9(6) yes
C57B C56B C60C 90(1) yes
C57B C56B C59C 151(1) yes
C57B C56B C58C 155(1) yes
C57B C56B C57C 103(1) yes
C57B C56B C56C 47.6(7) yes
C57B C56B C62B 122(1) yes
C57B C56B C61B 120(1) yes
C57A C57B C56B 114(2) yes
C57A C57B C59A 146(2) yes
C57A C57B C58A 167(2) yes
C56A C57B C56B 66.9(7) yes
C56A C57B C59A 99.7(7) yes
C56A C57B C58A 139(1) yes
C56A C57B C57A 48(1) yes
C56B C57B C62C 110.8(9) yes
C56B C57B C61C 53(2) yes
C56B C57B C60C 41.5(6) yes
C56B C57B C56C 64.9(8) yes
C56B C57B C58B 120(1) yes
C59A C57B C62C 143.4(8) yes
C59A C57B C61C 21(1) yes
C59A C57B C60C 8.8(4) yes
C59A C57B C56C 97.6(9) yes
C59A C57B C58B 153(1) yes
C58A C57B C62C 172(2) yes
C58A C57B C61C 20(1) yes
C58A C57B C60C 31.0(8) yes
C58A C57B C56C 137(1) yes
C58A C57B C58B 167(1) yes
C57A C57B C62C 5(1) yes
C57A C57B C61C 160(3) yes
C57A C57B C60C 154(2) yes
C57A C57B C56C 49(1) yes
C57A C57B C58B 8(1) yes
C56A C57B C62C 43.9(6) yes
C56A C57B C61C 119(2) yes
C56A C57B C60C 108.4(7) yes
C56A C57B C56C 2.5(5) yes
C56A C57B C58B 53.1(8) yes
C61C C57B C62C 160(2) yes
C60C C57B C62C 152.1(9) yes
C60C C57B C61C 13(1) yes
C56C C57B C62C 45.9(8) yes
C56C C57B C61C 117(2) yes
C56C C57B C60C 106.3(9) yes
C58B C57B C62C 9.5(8) yes
C58B C57B C61C 168(3) yes
C58B C57B C60C 161(1) yes
C58B C57B C56C 55.2(9) yes
C57A C58B C57B 5.4(8) yes
C57A C58B C62A 121(1) yes
C56A C58B C57B 74.8(9) yes
C56A C58B C62A 49.6(6) yes
C56A C58B C57A 71(1) yes
C57B C58B C62C 151(2) yes
C57B C58B C61C 3.0(7) yes
C57B C58B C56C 50.3(9) yes
C57B C58B C59B 120(1) yes
C62A C58B C62C 28(2) yes
C62A C58B C61C 123(1) yes
C62A C58B C56C 74(1) yes
C62A C58B C59B 4.5(9) yes
C57A C58B C62C 147(2) yes
C57A C58B C61C 2.5(8) yes
C57A C58B C56C 47(1) yes
C57A C58B C59B 116(1) yes
C56A C58B C62C 77(2) yes
C56A C58B C61C 72.9(7) yes
C56A C58B C56C 24.5(5) yes
C56A C58B C59B 45.2(8) yes
C61C C58B C62C 149(2) yes
C56C C58B C62C 101(2) yes
C56C C58B C61C 48.4(7) yes
C59B C58B C62C 32(2) yes
C59B C58B C61C 118(1) yes
C59B C58B C56C 70(1) yes
C57A C59B C58B 23.4(7) yes
C57A C59B C62A 172(3) yes
C56A C59B C58B 68(1) yes
C56A C59B C62A 127(3) yes
C56A C59B C57A 45.0(7) yes
C58B C59B C62C 25(1) yes
C58B C59B C57C 93.5(9) yes
C58B C59B C56C 48.6(8) yes
C58B C59B C60B 120(1) yes
C62A C59B C62C 140(3) yes
C62A C59B C57C 102(3) yes
C62A C59B C56C 147(3) yes
C62A C59B C60B 75(3) yes
C57A C59B C62C 48(1) yes
C57A C59B C57C 70.2(6) yes
C57A C59B C56C 25.2(4) yes
C57A C59B C60B 96.7(9) yes
C56A C59B C62C 92(2) yes
C56A C59B C57C 25.2(6) yes
C56A C59B C56C 19.7(6) yes
C56A C59B C60B 51.7(9) yes
C57C C59B C62C 118(2) yes
C56C C59B C62C 73(2) yes
C56C C59B C57C 45.0(5) yes
C60B C59B C62C 144(2) yes
C60B C59B C57C 26.5(5) yes
C60B C59B C56C 71.4(9) yes
C56A C60B C59B 49.4(8) yes
C56A C60B C62A 73(1) yes
C56A C60B C61A 71.5(8) yes
C59B C60B C57C 113(1) yes
C59B C60B C56C 56.8(8) yes
C59B C60B C61B 120(1) yes
C62A C60B C57C 136(1) yes
C62A C60B C56C 80.4(9) yes
C62A C60B C61B 144(1) yes
C61A C60B C57C 8.2(6) yes
C61A C60B C56C 64.1(7) yes
C61A C60B C61B 0.9(6) yes
C56A C60B C57C 63.3(8) yes
C56A C60B C56C 7.4(5) yes
C56A C60B C61B 70.6(8) yes
C56C C60B C57C 55.9(7) yes
C61B C60B C57C 7.3(7) yes
C61B C60B C56C 63.3(7) yes
C56A C61B C60B 45.8(7) yes
C56A C61B C56B 74.3(8) yes
C56A C61B C61A 54(5) yes
C56A C61B C60A 124.2(9) yes
C60B C61B C59C 167.0(9) yes
C60B C61B C58C 154(1) yes
C60B C61B C57C 15(1) yes
C60B C61B C56C 67.0(7) yes
C56B C61B C59C 47.0(7) yes
C56B C61B C58C 86(1) yes
C56B C61B C57C 105(2) yes
C56B C61B C56C 53.0(7) yes
C61A C61B C59C 175(6) yes
C61A C61B C58C 146(6) yes
C61A C61B C57C 23(5) yes
C61A C61B C56C 75(6) yes
C60A C61B C59C 2.9(4) yes
C60A C61B C58C 35.8(7) yes
C60A C61B C57C 155(2) yes
C60A C61B C56C 102.9(8) yes
C56A C61B C59C 121.3(7) yes
C56A C61B C58C 160(1) yes
C56A C61B C57C 31(1) yes
C56A C61B C56C 21.3(4) yes
C58C C61B C59C 38.7(7) yes
C57C C61B C59C 152(2) yes
C57C C61B C58C 169(2) yes
C56C C61B C59C 100.0(6) yes
C56C C61B C58C 139(1) yes
C56C C61B C57C 52(1) yes
C56B C62B C60C 56(1) yes
C56B C62B C59C 74(2) yes
C60A C62B C60C 103(2) yes
C60A C62B C59C 27(1) yes
C59A C62B C60C 19(1) yes
C59A C62B C59C 111(3) yes
C58A C62B C60C 11.1(9) yes
C58A C62B C59C 119(2) yes
C59C C62B C60C 130(3) yes
C57A C56C C61B 150.9(9) yes
C57A C56C C60B 159.4(9) yes
C57A C56C C59B 108(1) yes
C57A C56C C58B 46.0(8) yes
C57A C56C C57B 28.9(8) yes
C57A C56C C56B 96.3(9) yes
C57A C56C C62A 116.6(9) yes
C57A C56C C61A 155.4(9) yes
C57A C56C C58A 47.0(6) yes
C56A C56C C61B 64(1) yes
C56A C56C C60B 14(1) yes
C56A C56C C59B 38(1) yes
C56A C56C C58B 100(1) yes
C56A C56C C57B 173(2) yes
C56A C56C C56B 118(1) yes
C56A C56C C62A 29(1) yes
C56A C56C C61A 59(1) yes
C56A C56C C58A 167(1) yes
C56A C56C C57A 145(1) yes
C61B C56C C62C 136.3(9) yes
C61B C56C C61C 104.8(7) yes
C61B C56C C57C 15.3(5) yes
C60B C56C C62C 86.6(9) yes
C60B C56C C61C 154.6(8) yes
C60B C56C C57C 34.5(5) yes
C59B C56C C62C 34.9(9) yes
C59B C56C C61C 153.7(9) yes
C59B C56C C57C 86.2(8) yes
C58B C56C C62C 27(1) yes
C58B C56C C61C 91.9(9) yes
C58B C56C C57C 148(1) yes
C57B C56C C62C 102(1) yes
C57B C56C C61C 17.7(7) yes
C57B C56C C57C 137.2(9) yes
C56B C56C C62C 169(1) yes
C56B C56C C61C 50.3(6) yes
C56B C56C C57C 69.8(6) yes
C62A C56C C62C 43.9(9) yes
C62A C56C C61C 162.6(8) yes
C62A C56C C57C 77.2(7) yes
C61A C56C C62C 131.7(9) yes
C61A C56C C61C 109.4(6) yes
C61A C56C C57C 10.7(4) yes
C58A C56C C62C 119.9(8) yes
C58A C56C C61C 1.1(4) yes
C58A C56C C57C 119.1(6) yes
C57A C56C C62C 72.8(9) yes
C57A C56C C61C 46.0(6) yes
C57A C56C C57C 166.1(9) yes
C56A C56C C62C 73(1) yes
C56A C56C C61C 169(1) yes
C56A C56C C57C 48.4(9) yes
C61C C56C C62C 118.8(9) yes
C57C C56C C62C 121.1(9) yes
C57C C56C C61C 120.1(7) yes
C56A C57C C56C 24.0(4) yes
C56A C57C C61B 137(2) yes
C56A C57C C60B 66(1) yes
C56A C57C C59B 24.9(6) yes
C56A C57C C56B 78.3(6) yes
C56A C57C C61A 145(2) yes
C56A C57C C60A 118.4(6) yes
C56C C57C C58C 119.9(6) yes
C61B C57C C58C 7(2) yes
C60B C57C C58C 150(1) yes
C59B C57C C58C 168.8(7) yes
C56B C57C C58C 65.7(6) yes
C61A C57C C58C 2(2) yes
C60A C57C C58C 25.6(4) yes
C56A C57C C58C 143.9(7) yes
C57C C58C C59C 120.0(6) yes
C61B C58C C59C 116(1) yes
C56B C58C C59C 57.4(6) yes
C61A C58C C59C 120.5(8) yes
C60A C58C C59C 19.6(7) yes
C58C C59C C60C 120.0(8) yes
C62B C59C C60C 26(2) yes
C61B C59C C60C 95.2(7) yes
C56B C59C C60C 50.9(6) yes
C60A C59C C60C 100(1) yes
C59A C59C C60C 3.8(4) yes
C59C C60C C61C 120.0(6) yes
C62B C60C C61C 144(1) yes
C57B C60C C61C 4.5(5) yes
C56B C60C C61C 52.7(7) yes
C60A C60C C61C 94.6(5) yes
C59A C60C C61C 106(2) yes
C58A C60C C61C 17.5(4) yes
C57A C61C C60C 158.0(9) yes
C57A C61C C56C 38.0(6) yes
C57A C61C C58B 2.1(6) yes
C57A C61C C57B 11(2) yes
C57A C61C C56B 101.7(9) yes
C57A C61C C59A 146.9(8) yes
C57A C61C C58A 146(2) yes
C56A C61C C60C 116.6(6) yes
C56A C61C C56C 3.4(4) yes
C56A C61C C58B 43.0(5) yes
C56A C61C C57B 49(2) yes
C56A C61C C56B 60.2(6) yes
C56A C61C C59A 105.4(5) yes
C56A C61C C58A 172(2) yes
C56A C61C C57A 41.5(6) yes
C57A C62C C62A 121(1) yes
C56A C62C C56C 23.4(5) yes
C56A C62C C59B 49(1) yes
C56A C62C C58B 75(2) yes
C56A C62C C57B 55.8(7) yes
C56A C62C C62A 64(1) yes
C56A C62C C57A 57.2(7) yes
C68 C63 C69 120.9(5) yes
C64 C63 C69 119.0(4) yes
C64 C63 C68 120.0(4) yes
C63 C64 C65 120.0(3) yes
C64 C65 C66 120.0(4) yes
C65 C66 C67 120.0(4) yes
C66 C67 C68 120.0(3) yes

loop_
_geom_bond_atom_site_label_1
_geom_bond_atom_site_label_2
_geom_bond_distance
_geom_bond_publ_flag
CR1 O1 1.890(2) yes
CR1 O2 2.084(2) yes
CR1 O3 1.842(2) yes
CR1 O4 2.072(2) yes
CR1 C47 2.068(3) yes
O1 C1 1.339(3) yes
O2 C13 1.419(3) yes
O2 C45 1.441(3) yes
O3 C20 1.331(4) yes
O4 C27 1.420(3) yes
O4 C46 1.443(3) yes
C1 C2 1.408(4) yes
C1 C6 1.403(4) yes
C2 C3 1.400(4) yes
C2 C28 1.509(5) yes
C3 C4 1.388(4) yes
C4 C5 1.398(4) yes
C4 C29 1.535(4) yes
C5 C6 1.387(4) yes
C6 C7 1.515(4) yes
C7 C8 1.520(5) yes
C8 C9 1.392(4) yes
C8 C13 1.403(5) yes
C9 C10 1.391(5) yes
C10 C11 1.391(5) yes
C10 C33 1.544(4) yes
C11 C12 1.403(4) yes
C12 C13 1.389(5) yes
C12 C14 1.524(5) yes
C14 C15 1.514(5) yes
C15 C16 1.387(5) yes
C15 C20 1.405(4) yes
C16 C17 1.403(5) yes
C17 C18 1.398(4) yes
C17 C37 1.526(6) yes
C18 C19 1.386(5) yes
C19 C20 1.398(5) yes
C19 C21 1.521(4) yes
C21 C22 1.519(4) yes
C22 C23 1.401(3) yes
C22 C27 1.386(5) yes
C23 C24 1.393(4) yes
C24 C25 1.387(5) yes
C24 C41 1.532(4) yes
C25 C26 1.396(3) yes
C26 C27 1.397(4) yes
C26 C28 1.513(5) yes
C29 C30 1.513(7) yes
C29 C31 1.539(5) yes
C29 C32 1.541(8) yes
C33 C34A 1.52(1) yes
C33 C35A 1.567(8) yes
C33 C36A 1.500(7) yes
C33 C34B 1.47(1) yes
C33 C35B 1.48(2) yes
C33 C36B 1.57(1) yes
C34A C34B 0.87(1) yes
C34A C36B 1.83(1) yes
C35A C34B 1.86(1) yes
C35A C35B 1.19(1) yes
C36A C35B 1.56(1) yes
C36A C36B 1.16(1) yes
C37 C38A 1.549(9) yes
C37 C39A 1.493(9) yes
C37 C40A 1.55(0) yes
C37 C38B 1.44(1) yes
C37 C39B 1.52(1) yes
C37 C40B 1.61(1) yes
C38A C38B 1.01(2) yes
C38A C39B 2.03(1) yes
C39A C39B 0.87(1) yes
C39A C40B 1.64(1) yes
C40A C38B 1.62(1) yes
C40A C40B 1.32(1) yes
C41 C42 1.538(6) yes
C41 C43 1.517(5) yes
C41 C44 1.527(6) yes
C47 C48 1.417(4) yes
C47 C52 1.417(5) yes
C48 C49 1.402(3) yes
C48 C53 1.494(5) yes
C49 C50 1.374(5) yes
C50 C51 1.383(6) yes
C50 C54 1.512(5) yes
C51 C52 1.392(4) yes
C52 C55 1.510(5) yes
C56A C57A 1.390(8) yes
C56A C61A 1.39(1) yes
C56A C62A 1.48(1) yes
C56A C56B 1.72(1) yes
C56A C57B 1.70(1) yes
C56A C58B 1.41(1) yes
C56A C59B 1.08(2) yes
C56A C60B 1.11(1) yes
C56A C61B 1.46(1) yes
C56A C56C 0.592(9) yes
C56A C57C 1.09(1) yes
C56A C61C 1.97(0) yes
C56A C62C 1.42(1) yes
C57A C58A 1.39(1) yes
C57A C56B 1.69(1) yes
C57A C57B 0.55(1) yes
C57A C58B 0.85(1) yes
C57A C59B 1.92(1) yes
C57A C56C 0.861(8) yes
C57A C61C 1.01(1) yes
C57A C62C 1.48(2) yes
C58A C59A 1.39(1) yes
C58A C56B 1.39(1) yes
C58A C57B 0.85(1) yes
C58A C62B 1.97(2) yes
C58A C56C 1.83(1) yes
C58A C60C 1.20(1) yes
C58A C61C 0.44(1) yes
C59A C60A 1.390(8) yes
C59A C56B 1.07(1) yes
C59A C57B 1.93(1) yes
C59A C62B 0.58(2) yes
C59A C59C 1.10(1) yes
C59A C60C 0.301(9) yes
C59A C61C 1.50(1) yes
C60A C61A 1.39(1) yes
C60A C56B 1.13(1) yes
C60A C61B 1.26(1) yes
C60A C62B 1.32(1) yes
C60A C57C 1.69(1) yes
C60A C58C 0.74(1) yes
C60A C59C 0.73(1) yes
C60A C60C 1.684(8) yes
C61A C56B 1.48(1) yes
C61A C60B 1.26(1) yes
C61A C61B 0.13(1) yes
C61A C56C 1.597(9) yes
C61A C57C 0.35(1) yes
C61A C58C 1.04(1) yes
C62A C58B 1.94(1) yes
C62A C59B 0.56(1) yes
C62A C60B 1.36(2) yes
C62A C56C 1.98(1) yes
C62A C62C 1.37(1) yes
C56B C57B 1.39(1) yes
C56B C61B 1.39(1) yes
C56B C62B 1.47(2) yes
C56B C56C 1.36(1) yes
C56B C57C 1.57(1) yes
C56B C58C 1.62(1) yes
C56B C59C 1.46(1) yes
C56B C60C 1.22(1) yes
C56B C61C 1.17(1) yes
C57B C58B 1.39(2) yes
C57B C56C 1.11(1) yes
C57B C60C 1.85(1) yes
C57B C61C 0.47(1) yes
C57B C62C 2.02(2) yes
C58B C59B 1.39(1) yes
C58B C56C 1.18(1) yes
C58B C61C 1.86(2) yes
C58B C62C 0.69(2) yes
C59B C60B 1.39(2) yes
C59B C56C 1.48(2) yes
C59B C57C 1.96(1) yes
C59B C62C 0.89(1) yes
C60B C61B 1.39(1) yes
C60B C56C 1.68(1) yes
C60B C57C 0.95(1) yes
C61B C56C 1.63(1) yes
C61B C57C 0.46(1) yes
C61B C58C 0.93(1) yes
C61B C59C 1.99(1) yes
C62B C59C 0.74(1) yes
C62B C60C 0.79(2) yes
C56C C57C 1.389(8) yes
C56C C61C 1.39(1) yes
C56C C62C 1.48(2) yes
C57C C58C 1.39(1) yes
C58C C59C 1.39(1) yes
C59C C60C 1.39(1) yes
C60C C61C 1.39(1) yes
C63 C64 1.390(7) yes
C63 C68 1.390(5) yes
C63 C69 1.494(8) yes
C64 C65 1.388(6) yes
C65 C66 1.390(7) yes
C66 C67 1.390(7) yes
C67 C68 1.388(6) yes
